data_7026414
loop_
_publ_author_name
'Cariou, Renan'
'Chirinos, Juan J.'
'Gibson, Vernon C.'
'Jacobsen, Grant'
'Tomov, Atanas K.'
'Britovsek, George J. P.'
'White, Andrew J. P.'

_publ_section_title
;
 The effect of the central donor in bis(benzimidazole)-based cobalt
 catalysts for the selective cis-1,4-polymerisation of butadiene.
;
_journal_issue 38
_journal_name_full 'Dalton transactions (Cambridge, England : 2003)'
_journal_page_first 9039
_journal_page_last 9045
_journal_paper_doi 10.1039/c0dt00402b
_journal_volume 39
_journal_year 2010
_chemical_formula_moiety 'C22 H19 Cl2 Co N5, C3 H7 N O'
_chemical_formula_sum 'C25 H26 Cl2 Co N6 O'
_chemical_formula_weight 556.35
_chemical_name_systematic
;
?
;
_space_group_IT_number 14
_symmetry_cell_setting monoclinic
_symmetry_space_group_name_Hall '-P 2yn'
_symmetry_space_group_name_H-M 'P 1 21/n 1'
_atom_sites_solution_hydrogens geom
_atom_sites_solution_primary direct
_atom_sites_solution_secondary difmap
_audit_creation_method SHELXL-97
_cell_angle_alpha 90.00
_cell_angle_beta 97.2342(5)
_cell_angle_gamma 90.00
_cell_formula_units_Z 4
_cell_length_a 8.04885(4)
_cell_length_b 17.64238(8)
_cell_length_c 18.51859(9)
_cell_measurement_reflns_used 21235
_cell_measurement_temperature 173(2)
_cell_measurement_theta_max 71.1818
_cell_measurement_theta_min 2.5017
_cell_volume 2608.72(2)
_computing_cell_refinement 'CrysAlis RED, Oxford Diffraction Ltd'
_computing_data_collection 'CrysAlis CCD, Oxford Diffraction Ltd'
_computing_data_reduction 'CrysAlis RED, Oxford Diffraction Ltd'
_computing_molecular_graphics 'Bruker SHELXTL'
_computing_publication_material 'Bruker SHELXTL'
_computing_structure_refinement 'SHELXL-97 (Sheldrick, 1997)'
_computing_structure_solution 'SHELXS-97 (Sheldrick, 1990)'
_diffrn_ambient_temperature 173(2)
_diffrn_detector_area_resol_mean 8.2556
_diffrn_measured_fraction_theta_full 0.997
_diffrn_measured_fraction_theta_max 0.997
_diffrn_measurement_device_type 'OD Xcalibur PX Ultra'
_diffrn_measurement_method 'phi and omega scans'
_diffrn_radiation_monochromator graphite
_diffrn_radiation_source 'Enhance Ultra (Cu) X-ray Source'
_diffrn_radiation_type CuK\a
_diffrn_radiation_wavelength 1.54184
_diffrn_reflns_av_R_equivalents 0.0273
_diffrn_reflns_av_sigmaI/netI 0.0137
_diffrn_reflns_limit_h_max 9
_diffrn_reflns_limit_h_min -9
_diffrn_reflns_limit_k_max 21
_diffrn_reflns_limit_k_min -21
_diffrn_reflns_limit_l_max 22
_diffrn_reflns_limit_l_min -22
_diffrn_reflns_number 40033
_diffrn_reflns_theta_full 71.32
_diffrn_reflns_theta_max 71.32
_diffrn_reflns_theta_min 3.47
_diffrn_standards_number 0
_exptl_absorpt_coefficient_mu 7.281
_exptl_absorpt_correction_T_max 0.679
_exptl_absorpt_correction_T_min 0.271
_exptl_absorpt_correction_type analytical
_exptl_absorpt_process_details
;
CrysAlisPro, Oxford Diffraction Ltd.,
Version 1.171.33.48 (release 15-09-2009 CrysAlis171 .NET)
(compiled Sep 15 2009,11:49:04)
Analytical numeric absorption correction using a multifaceted crystal
model based on expressions derived by R.C. Clark & J.S. Reid.
(Clark, R. C. & Reid, J. S. (1995). Acta Cryst. A51, 887-897)
;
_exptl_crystal_colour Blue
_exptl_crystal_density_diffrn 1.417
_exptl_crystal_density_method 'not measured'
_exptl_crystal_description needles
_exptl_crystal_F_000 1148
_exptl_crystal_size_max 0.28
_exptl_crystal_size_mid 0.08
_exptl_crystal_size_min 0.06
_refine_diff_density_max 0.407
_refine_diff_density_min -0.307
_refine_diff_density_rms 0.040
_refine_ls_extinction_method none
_refine_ls_goodness_of_fit_ref 1.101
_refine_ls_hydrogen_treatment mixed
_refine_ls_matrix_type full
_refine_ls_number_parameters 326
_refine_ls_number_reflns 5050
_refine_ls_number_restraints 8
_refine_ls_restrained_S_all 1.109
_refine_ls_R_factor_all 0.0320
_refine_ls_R_factor_gt 0.0281
_refine_ls_shift/su_max 0.001
_refine_ls_shift/su_mean 0.000
_refine_ls_structure_factor_coef Fsqd
_refine_ls_weighting_details 'calc w=1/[\s^2^(Fo^2^)+(0.0552P)^2^+0.1417P] where P=(Fo^2^+2Fc^2^)/3'
_refine_ls_weighting_scheme calc
_refine_ls_wR_factor_gt 0.0821
_refine_ls_wR_factor_ref 0.0834
_reflns_number_gt 4457
_reflns_number_total 5050
_reflns_threshold_expression >2sigma(I)
_cod_data_source_file c0dt00402b.txt
_cod_data_source_block 6
_cod_depositor_comments
;
The following automatic conversions were performed:

'_symmetry_cell_setting' value 'Monoclinic' changed to 'monoclinic'
according to /home/saulius/struct/CIF-dictionaries/cif_core.dic
dictionary named 'cif_core.dic' version 2.4.2 from 2011-04-26.

Automatic conversion script
Id: cif_fix_values 1891 2012-01-12 08:04:46Z andrius 
;
_cod_original_sg_symbol_H-M P2(1)/n
_cod_database_code 7026414

loop_
_symmetry_equiv_pos_as_xyz
'x, y, z'
'-x+1/2, y+1/2, -z+1/2'
'-x, -y, -z'
'x-1/2, -y-1/2, z-1/2'

loop_
_atom_site_label
_atom_site_type_symbol
_atom_site_fract_x
_atom_site_fract_y
_atom_site_fract_z
_atom_site_U_iso_or_equiv
_atom_site_adp_type
_atom_site_occupancy
_atom_site_symmetry_multiplicity
_atom_site_calc_flag
_atom_site_refinement_flags
Co Co 0.93146(3) 0.352718(15) 0.694905(14) 0.03397(9) Uani 1 1 d .
Cl1 Cl 1.10104(5) 0.26977(2) 0.64680(2) 0.04456(12) Uani 1 1 d .
Cl2 Cl 1.11301(5) 0.41232(2) 0.78348(2) 0.04142(11) Uani 1 1 d .
N1 N 0.66817(17) 0.29585(8) 0.60110(7) 0.0332(3) Uani 1 1 d .
C2 C 0.7071(3) 0.33556(10) 0.53560(9) 0.0405(4) Uani 1 1 d .
H2A H 0.6049 0.3389 0.4999 0.049 Uiso 1 1 calc R
H2B H 0.7925 0.3067 0.5130 0.049 Uiso 1 1 calc R
C3 C 0.7710(2) 0.41333(10) 0.55460(9) 0.0360(4) Uani 1 1 d .
N4 N 0.86215(18) 0.43123(8) 0.61698(7) 0.0355(3) Uani 1 1 d .
C5 C 0.9018(2) 0.50818(9) 0.61059(9) 0.0379(4) Uani 1 1 d .
C6 C 0.9933(3) 0.55734(10) 0.65903(10) 0.0459(4) Uani 1 1 d .
H6A H 1.0431 0.5407 0.7056 0.055 Uiso 1 1 calc R
C7 C 1.0089(3) 0.63184(11) 0.63641(12) 0.0537(5) Uani 1 1 d .
H7A H 1.0710 0.6668 0.6682 0.064 Uiso 1 1 calc R
C8 C 0.9360(3) 0.65661(11) 0.56842(13) 0.0552(5) Uani 1 1 d .
H8A H 0.9481 0.7082 0.5553 0.066 Uiso 1 1 calc R
C9 C 0.8467(3) 0.60846(11) 0.51965(11) 0.0498(5) Uani 1 1 d .
H9A H 0.7989 0.6252 0.4728 0.060 Uiso 1 1 calc R
C10 C 0.8299(2) 0.53385(10) 0.54239(10) 0.0405(4) Uani 1 1 d .
N11 N 0.7477(2) 0.47207(9) 0.50854(8) 0.0402(3) Uani 1 1 d D
H11 H 0.686(2) 0.4694(11) 0.4646(5) 0.047(6) Uiso 1 1 d D
C12 C 0.5368(2) 0.33421(10) 0.63548(9) 0.0352(3) Uani 1 1 d .
H12A H 0.4289 0.3076 0.6225 0.042 Uiso 1 1 calc R
H12B H 0.5239 0.3869 0.6171 0.042 Uiso 1 1 calc R
C13 C 0.5802(2) 0.33512(9) 0.71636(9) 0.0330(3) Uani 1 1 d .
N14 N 0.73462(17) 0.33214(8) 0.75062(7) 0.0324(3) Uani 1 1 d .
C15 C 0.7185(2) 0.33881(9) 0.82520(8) 0.0324(3) Uani 1 1 d .
C16 C 0.8369(2) 0.33720(10) 0.88636(9) 0.0389(4) Uani 1 1 d .
H16A H 0.9521 0.3293 0.8824 0.047 Uiso 1 1 calc R
C17 C 0.7814(3) 0.34752(10) 0.95333(10) 0.0427(4) Uani 1 1 d .
H17A H 0.8601 0.3466 0.9961 0.051 Uiso 1 1 calc R
C18 C 0.6119(3) 0.35932(10) 0.95957(9) 0.0423(4) Uani 1 1 d .
H18A H 0.5788 0.3678 1.0064 0.051 Uiso 1 1 calc R
C19 C 0.4919(2) 0.35895(10) 0.89959(10) 0.0407(4) Uani 1 1 d .
H19A H 0.3766 0.3662 0.9037 0.049 Uiso 1 1 calc R
C20 C 0.5492(2) 0.34732(9) 0.83230(9) 0.0343(3) Uani 1 1 d .
N21 N 0.46471(18) 0.34320(8) 0.76236(8) 0.0368(3) Uani 1 1 d D
H21 H 0.3533(5) 0.3436(11) 0.7490(11) 0.043(6) Uiso 1 1 d D
C22 C 0.6491(2) 0.21542(10) 0.59498(9) 0.0353(3) Uani 1 1 d .
C23 C 0.7278(3) 0.17319(11) 0.54595(11) 0.0470(4) Uani 1 1 d .
H23A H 0.7961 0.1981 0.5150 0.056 Uiso 1 1 calc R
C24 C 0.7084(3) 0.09537(11) 0.54136(12) 0.0542(5) Uani 1 1 d .
H24A H 0.7635 0.0678 0.5072 0.065 Uiso 1 1 calc R
C25 C 0.6110(3) 0.05704(11) 0.58520(11) 0.0536(5) Uani 1 1 d .
H25A H 0.5979 0.0036 0.5816 0.064 Uiso 1 1 calc R
C26 C 0.5327(3) 0.09818(12) 0.63452(11) 0.0567(5) Uani 1 1 d .
H26A H 0.4660 0.0726 0.6657 0.068 Uiso 1 1 calc R
C27 C 0.5496(3) 0.17612(12) 0.63936(10) 0.0500(5) Uani 1 1 d .
H27A H 0.4931 0.2033 0.6732 0.060 Uiso 1 1 calc R
O30 O 0.54126(19) 0.47386(10) 0.38244(7) 0.0612(4) Uani 1 1 d .
C30 C 0.5699(3) 0.47238(12) 0.31866(11) 0.0519(5) Uani 1 1 d .
H30A H 0.6384 0.5117 0.3036 0.062 Uiso 1 1 calc R
N31 N 0.5153(2) 0.42207(10) 0.26987(9) 0.0505(4) Uani 1 1 d .
C32 C 0.4178(5) 0.35791(18) 0.2893(2) 0.1072(13) Uani 1 1 d U
H32A H 0.3418 0.3743 0.3237 0.161 Uiso 1 1 calc R
H32B H 0.4932 0.3186 0.3120 0.161 Uiso 1 1 calc R
H32C H 0.3524 0.3374 0.2454 0.161 Uiso 1 1 calc R
C33 C 0.5521(4) 0.42805(17) 0.19530(13) 0.0774(8) Uani 1 1 d .
H33A H 0.6295 0.4703 0.1914 0.116 Uiso 1 1 calc R
H33B H 0.4480 0.4371 0.1629 0.116 Uiso 1 1 calc R
H33C H 0.6035 0.3808 0.1813 0.116 Uiso 1 1 calc R

loop_
_atom_site_aniso_label
_atom_site_aniso_U_11
_atom_site_aniso_U_22
_atom_site_aniso_U_33
_atom_site_aniso_U_23
_atom_site_aniso_U_13
_atom_site_aniso_U_12
Co 0.03223(16) 0.03714(16) 0.03401(15) 0.00605(11) 0.00997(11) 0.00421(11)
Cl1 0.0389(2) 0.0419(2) 0.0557(3) 0.00029(18) 0.01655(18) 0.00582(16)
Cl2 0.0342(2) 0.0484(2) 0.0419(2) -0.00043(17) 0.00560(16) 0.00051(16)
N1 0.0352(7) 0.0374(7) 0.0282(6) 0.0020(5) 0.0088(5) -0.0002(6)
C2 0.0512(11) 0.0432(9) 0.0280(8) 0.0025(7) 0.0086(7) -0.0053(8)
C3 0.0391(9) 0.0393(9) 0.0314(8) 0.0042(6) 0.0111(7) 0.0024(7)
N4 0.0423(8) 0.0327(7) 0.0322(7) 0.0031(5) 0.0078(6) 0.0014(6)
C5 0.0427(9) 0.0339(8) 0.0390(9) 0.0038(7) 0.0127(7) 0.0038(7)
C6 0.0563(11) 0.0376(9) 0.0449(10) -0.0008(8) 0.0107(8) 0.0006(8)
C7 0.0656(14) 0.0366(9) 0.0611(13) -0.0026(9) 0.0167(10) -0.0049(9)
C8 0.0655(14) 0.0342(10) 0.0702(14) 0.0078(9) 0.0250(11) 0.0033(9)
C9 0.0541(12) 0.0436(10) 0.0546(11) 0.0171(9) 0.0177(9) 0.0075(9)
C10 0.0433(10) 0.0375(9) 0.0428(9) 0.0065(7) 0.0138(7) 0.0044(7)
N11 0.0453(8) 0.0433(8) 0.0330(7) 0.0091(6) 0.0086(6) 0.0024(6)
C12 0.0328(8) 0.0443(9) 0.0286(8) 0.0030(7) 0.0046(6) 0.0024(7)
C13 0.0327(8) 0.0370(8) 0.0299(8) 0.0012(6) 0.0066(6) 0.0020(6)
N14 0.0310(7) 0.0391(7) 0.0278(6) 0.0013(5) 0.0059(5) 0.0013(6)
C15 0.0366(9) 0.0341(8) 0.0270(8) 0.0015(6) 0.0062(6) -0.0014(6)
C16 0.0367(9) 0.0451(9) 0.0344(8) 0.0030(7) 0.0025(7) -0.0043(7)
C17 0.0501(11) 0.0477(10) 0.0295(8) 0.0022(7) 0.0019(8) -0.0066(8)
C18 0.0544(12) 0.0446(10) 0.0293(8) 0.0002(7) 0.0106(8) -0.0021(8)
C19 0.0428(10) 0.0480(10) 0.0338(9) 0.0023(7) 0.0143(7) 0.0035(7)
C20 0.0382(9) 0.0361(8) 0.0294(8) 0.0020(6) 0.0080(7) 0.0016(6)
N21 0.0283(7) 0.0509(8) 0.0315(7) 0.0025(6) 0.0058(6) 0.0035(6)
C22 0.0367(9) 0.0392(9) 0.0297(8) 0.0018(6) 0.0025(6) -0.0021(7)
C23 0.0490(11) 0.0425(10) 0.0531(11) 0.0015(8) 0.0204(9) 0.0000(8)
C24 0.0610(13) 0.0439(11) 0.0605(12) -0.0043(9) 0.0190(10) 0.0031(9)
C25 0.0723(14) 0.0375(9) 0.0499(11) 0.0029(8) 0.0039(10) -0.0049(9)
C26 0.0859(16) 0.0478(11) 0.0386(10) 0.0037(8) 0.0161(10) -0.0171(11)
C27 0.0718(14) 0.0475(10) 0.0333(9) -0.0026(8) 0.0168(9) -0.0131(10)
O30 0.0567(9) 0.0851(11) 0.0411(7) -0.0134(7) 0.0031(6) -0.0034(8)
C30 0.0518(12) 0.0495(11) 0.0540(12) -0.0069(9) 0.0052(9) -0.0049(9)
N31 0.0526(10) 0.0503(9) 0.0481(9) -0.0131(7) 0.0049(7) -0.0050(7)
C32 0.126(3) 0.095(2) 0.113(3) -0.0422(19) 0.063(2) -0.057(2)
C33 0.091(2) 0.0909(19) 0.0515(13) -0.0207(13) 0.0144(13) -0.0135(15)

loop_
_atom_type_symbol
_atom_type_description
_atom_type_scat_dispersion_real
_atom_type_scat_dispersion_imag
_atom_type_scat_source
C C 0.0181 0.0091 'International Tables Vol C Tables 4.2.6.8 and 6.1.1.4'
H H 0.0000 0.0000 'International Tables Vol C Tables 4.2.6.8 and 6.1.1.4'
N N 0.0311 0.0180 'International Tables Vol C Tables 4.2.6.8 and 6.1.1.4'
O O 0.0492 0.0322 'International Tables Vol C Tables 4.2.6.8 and 6.1.1.4'
Cl Cl 0.3639 0.7018 'International Tables Vol C Tables 4.2.6.8 and 6.1.1.4'
Co Co -2.3653 3.6143 'International Tables Vol C Tables 4.2.6.8 and 6.1.1.4'

loop_
_geom_angle_atom_site_label_1
_geom_angle_atom_site_label_2
_geom_angle_atom_site_label_3
_geom_angle
N4 Co N14 108.76(6)
N4 Co Cl1 106.72(4)
N14 Co Cl1 129.32(4)
N4 Co Cl2 106.70(4)
N14 Co Cl2 100.67(4)
Cl1 Co Cl2 102.442(19)
N4 Co N1 71.28(5)
N14 Co N1 70.58(5)
Cl1 Co N1 88.31(3)
Cl2 Co N1 169.10(3)
C22 N1 C12 114.61(14)
C22 N1 C2 116.09(13)
C12 N1 C2 112.25(14)
C22 N1 Co 118.53(10)
C12 N1 Co 95.60(9)
C2 N1 Co 96.90(10)
N1 C2 C3 110.31(14)
N4 C3 N11 112.84(15)
N4 C3 C2 124.12(14)
N11 C3 C2 122.99(16)
C3 N4 C5 105.28(13)
C3 N4 Co 122.00(11)
C5 N4 Co 132.54(12)
C6 C5 C10 120.44(16)
C6 C5 N4 131.05(16)
C10 C5 N4 108.51(15)
C7 C6 C5 117.14(18)
C6 C7 C8 121.7(2)
C9 C8 C7 121.78(18)
C8 C9 C10 116.59(19)
N11 C10 C9 131.76(18)
N11 C10 C5 105.92(15)
C9 C10 C5 122.32(18)
C3 N11 C10 107.46(15)
C3 N11 O30 125.68(13)
C10 N11 O30 126.29(12)
N1 C12 C13 110.46(13)
N14 C13 N21 112.51(14)
N14 C13 C12 124.54(15)
N21 C13 C12 122.86(15)
C13 N14 C15 105.66(13)
C13 N14 Co 119.69(11)
C15 N14 Co 131.14(11)
C16 C15 C20 120.34(15)
C16 C15 N14 131.38(16)
C20 C15 N14 108.27(14)
C17 C16 C15 117.65(17)
C16 C17 C18 121.49(17)
C19 C18 C17 121.65(16)
C18 C19 C20 116.34(17)
N21 C20 C15 106.06(14)
N21 C20 C19 131.50(17)
C15 C20 C19 122.43(16)
C13 N21 C20 107.46(14)
C23 C22 C27 117.37(17)
C23 C22 N1 122.11(15)
C27 C22 N1 120.51(16)
C24 C23 C22 121.06(18)
C25 C24 C23 121.33(19)
C24 C25 C26 118.31(19)
C25 C26 C27 121.07(19)
C26 C27 C22 120.85(19)
C30 O30 N11 131.49(14)
O30 C30 N31 126.3(2)
C30 N31 C32 120.4(2)
C30 N31 C33 121.2(2)
C32 N31 C33 118.4(2)

loop_
_geom_bond_atom_site_label_1
_geom_bond_atom_site_label_2
_geom_bond_distance
Co N4 2.0271(14)
Co N14 2.0293(14)
Co Cl1 2.2593(5)
Co Cl2 2.3082(5)
Co N1 2.7546(14)
N1 C22 1.430(2)
N1 C12 1.467(2)
N1 C2 1.468(2)
C2 C3 1.492(2)
C3 N4 1.326(2)
C3 N11 1.340(2)
N4 C5 1.403(2)
C5 C6 1.390(3)
C5 C10 1.397(2)
C6 C7 1.390(3)
C7 C8 1.391(3)
C8 C9 1.375(3)
C9 C10 1.394(2)
C10 N11 1.384(2)
N11 O30 2.690(2)
C12 C13 1.495(2)
C13 N14 1.323(2)
C13 N21 1.345(2)
N14 C15 1.408(2)
C15 C16 1.386(2)
C15 C20 1.393(2)
C16 C17 1.382(2)
C17 C18 1.399(3)
C18 C19 1.377(3)
C19 C20 1.397(2)
C20 N21 1.387(2)
C22 C23 1.387(3)
C22 C27 1.401(3)
C23 C24 1.383(3)
C24 C25 1.375(3)
C25 C26 1.380(3)
C26 C27 1.384(3)
O30 C30 1.232(2)
C30 N31 1.303(3)
N31 C32 1.448(3)
N31 C33 1.452(3)
